data_4066483
loop_
_publ_author_name
'Lei, Hao'
'Fettinger, James C.'
'Power, Philip P.'

_publ_section_title
;
 Synthesis and Structures of Low-Valent Alkynyl Tin and Germanium
 Complexes Supported by Terphenyl Ligands: Heavier Group 14 Element
 Enediyne Analogues&#x2020;
;
_journal_issue 21
_journal_name_full Organometallics
_journal_page_first 5585
_journal_paper_doi 10.1021/om100492u
_journal_volume 29
_journal_year 2010
_chemical_formula_moiety 'C70 H92 Si2 Sn2, 2(C6 H6)'
_chemical_formula_sum 'C82 H104 Si2 Sn2'
_chemical_formula_weight 1383.21
_chemical_name_systematic
; 
 ? 
;
_space_group_IT_number 2
_symmetry_cell_setting triclinic
_symmetry_space_group_name_Hall '-P 1'
_symmetry_space_group_name_H-M 'P -1'
_atom_sites_solution_hydrogens geom
_atom_sites_solution_primary direct
_atom_sites_solution_secondary difmap
_audit_creation_method SHELXL-97
_cell_angle_alpha 63.3794(3)
_cell_angle_beta 74.5853(3)
_cell_angle_gamma 62.9725(3)
_cell_formula_units_Z 1
_cell_length_a 12.7099(4)
_cell_length_b 13.3036(4)
_cell_length_c 13.6135(4)
_cell_measurement_reflns_used 9708
_cell_measurement_temperature 90(2)
_cell_measurement_theta_max 27.47
_cell_measurement_theta_min 2.56
_cell_volume 1827.52(10)
_computing_cell_refinement 'Bruker SAINT'
_computing_data_collection 'Bruker APEX2'
_computing_data_reduction 'Bruker SAINT'
_computing_molecular_graphics 'Bruker SHELXTL'
_computing_publication_material 'Bruker SHELXTL'
_computing_structure_refinement 'SHELXL-97 (Sheldrick, 1997)'
_computing_structure_solution 'SHELXS-97 (Sheldrick, 1990)'
_diffrn_ambient_temperature 90(2)
_diffrn_measured_fraction_theta_full 0.997
_diffrn_measured_fraction_theta_max 0.997
_diffrn_measurement_device_type 'Bruker APEX-II CCD'
_diffrn_measurement_method '\f and \w scans'
_diffrn_radiation_monochromator graphite
_diffrn_radiation_source 'fine-focus sealed tube'
_diffrn_radiation_type MoK\a
_diffrn_radiation_wavelength 0.71073
_diffrn_reflns_av_R_equivalents 0.0125
_diffrn_reflns_av_sigmaI/netI 0.0130
_diffrn_reflns_limit_h_max 16
_diffrn_reflns_limit_h_min -16
_diffrn_reflns_limit_k_max 17
_diffrn_reflns_limit_k_min -17
_diffrn_reflns_limit_l_max 17
_diffrn_reflns_limit_l_min -17
_diffrn_reflns_number 23629
_diffrn_reflns_theta_full 27.58
_diffrn_reflns_theta_max 27.58
_diffrn_reflns_theta_min 2.56
_diffrn_standards_number 0
_exptl_absorpt_coefficient_mu 0.758
_exptl_absorpt_correction_T_max 0.9146
_exptl_absorpt_correction_T_min 0.8450
_exptl_absorpt_correction_type multi-scan
_exptl_crystal_colour orange
_exptl_crystal_density_diffrn 1.257
_exptl_crystal_density_method 'not measured'
_exptl_crystal_description block
_exptl_crystal_F_000 724
_exptl_crystal_size_max 0.23
_exptl_crystal_size_mid 0.18
_exptl_crystal_size_min 0.12
_refine_diff_density_max 1.366
_refine_diff_density_min -0.336
_refine_diff_density_rms 0.066
_refine_ls_extinction_method none
_refine_ls_goodness_of_fit_ref 1.059
_refine_ls_hydrogen_treatment constr
_refine_ls_matrix_type full
_refine_ls_number_parameters 399
_refine_ls_number_reflns 8444
_refine_ls_number_restraints 0
_refine_ls_restrained_S_all 1.059
_refine_ls_R_factor_all 0.0237
_refine_ls_R_factor_gt 0.0226
_refine_ls_shift/su_max 0.001
_refine_ls_shift/su_mean 0.000
_refine_ls_structure_factor_coef Fsqd
_refine_ls_weighting_details 'calc w=1/[\s^2^(Fo^2^)+(0.0345P)^2^+1.2882P] where P=(Fo^2^+2Fc^2^)/3'
_refine_ls_weighting_scheme calc
_refine_ls_wR_factor_gt 0.0611
_refine_ls_wR_factor_ref 0.0618
_reflns_number_gt 8125
_reflns_number_total 8444
_reflns_threshold_expression >2sigma(I)
_cod_data_source_file om100492u_si_001.cif
_cod_data_source_block hl50_Ar'(Me3SiCC)SnSn(CCSiMe3)Ar'
_cod_depositor_comments
;
The following automatic conversions were performed:

'_symmetry_cell_setting' value 'Triclinic' changed to 'triclinic'
according to /home/saulius/struct/CIF-dictionaries/cif_core.dic
dictionary named 'cif_core.dic' version 2.4.1 from
2010-06-29.

'_refine_ls_hydrogen_treatment' value 'CONSTR' changed
to 'constr' according to
/home/saulius/struct/CIF-dictionaries/cif_core.dic dictionary named
'cif_core.dic' version 2.4.1 from 2010-06-29.

Automatic conversion script
Id: cif_fix_values 1715 2011-07-08 13:25:40Z adriana 
;
_cod_database_code 4066483

loop_
_symmetry_equiv_pos_as_xyz
'x, y, z'
'-x, -y, -z'

loop_
_atom_site_label
_atom_site_type_symbol
_atom_site_fract_x
_atom_site_fract_y
_atom_site_fract_z
_atom_site_U_iso_or_equiv
_atom_site_adp_type
_atom_site_occupancy
_atom_site_symmetry_multiplicity
_atom_site_calc_flag
_atom_site_refinement_flags
Sn1 Sn 0.930100(8) 0.086789(9) 0.049852(8) 0.01478(4) Uani 1 1 d .
Si1 Si 0.95387(4) 0.50501(4) -0.21615(4) 0.02276(10) Uani 1 1 d .
C1 C 0.97501(13) 0.08089(13) 0.19843(12) 0.0138(3) Uani 1 1 d .
C2 C 1.08943(13) 0.03785(13) 0.22961(11) 0.0140(3) Uani 1 1 d .
C3 C 1.10302(13) 0.05479(14) 0.31931(12) 0.0162(3) Uani 1 1 d .
H3 H 1.1803 0.0273 0.3398 0.019 Uiso 1 1 calc R
C4 C 1.00478(14) 0.11135(14) 0.37872(12) 0.0172(3) Uani 1 1 d .
H4 H 1.0150 0.1253 0.4375 0.021 Uiso 1 1 calc R
C5 C 0.89153(13) 0.14737(13) 0.35182(12) 0.0159(3) Uani 1 1 d .
H5 H 0.8244 0.1826 0.3945 0.019 Uiso 1 1 calc R
C6 C 0.87591(13) 0.13211(13) 0.26236(11) 0.0133(3) Uani 1 1 d .
C7 C 1.19421(13) -0.03445(13) 0.17308(12) 0.0152(3) Uani 1 1 d .
C8 C 1.25832(13) 0.02343(14) 0.08070(12) 0.0161(3) Uani 1 1 d .
C9 C 1.34923(15) -0.04645(15) 0.02575(14) 0.0230(3) Uani 1 1 d .
H9 H 1.3924 -0.0086 -0.0371 0.028 Uiso 1 1 calc R
C10 C 1.37747(16) -0.17058(16) 0.06175(15) 0.0283(4) Uani 1 1 d .
H10 H 1.4378 -0.2165 0.0221 0.034 Uiso 1 1 calc R
C11 C 1.31755(16) -0.22784(15) 0.15580(15) 0.0263(3) Uani 1 1 d .
H11 H 1.3392 -0.3133 0.1811 0.032 Uiso 1 1 calc R
C12 C 1.22630(14) -0.16172(14) 0.21341(13) 0.0200(3) Uani 1 1 d .
C13 C 0.75325(13) 0.16216(14) 0.24051(12) 0.0151(3) Uani 1 1 d .
C14 C 0.67562(13) 0.28417(14) 0.18990(12) 0.0180(3) Uani 1 1 d .
C15 C 0.56029(14) 0.30761(16) 0.17605(14) 0.0236(3) Uani 1 1 d .
H15 H 0.5065 0.3895 0.1433 0.028 Uiso 1 1 calc R
C16 C 0.52355(15) 0.21293(18) 0.20947(15) 0.0272(4) Uani 1 1 d .
H16 H 0.4451 0.2303 0.1992 0.033 Uiso 1 1 calc R
C17 C 0.60064(15) 0.09316(17) 0.25778(15) 0.0250(3) Uani 1 1 d .
H17 H 0.5749 0.0290 0.2791 0.030 Uiso 1 1 calc R
C18 C 0.71570(14) 0.06521(14) 0.27562(13) 0.0185(3) Uani 1 1 d .
C19 C 1.16772(15) -0.22704(15) 0.32224(14) 0.0234(3) Uani 1 1 d .
H19 H 1.0867 -0.1670 0.3335 0.028 Uiso 1 1 calc R
C20 C 1.1544(3) -0.3360(2) 0.32365(18) 0.0503(7) Uani 1 1 d .
H20A H 1.2330 -0.4000 0.3205 0.075 Uiso 1 1 calc R
H20B H 1.1132 -0.3103 0.2598 0.075 Uiso 1 1 calc R
H20C H 1.1086 -0.3679 0.3915 0.075 Uiso 1 1 calc R
C21 C 1.23733(18) -0.27043(19) 0.41943(15) 0.0311(4) Uani 1 1 d .
H21A H 1.3175 -0.3289 0.4099 0.047 Uiso 1 1 calc R
H21B H 1.1972 -0.3098 0.4882 0.047 Uiso 1 1 calc R
H21C H 1.2419 -0.2003 0.4224 0.047 Uiso 1 1 calc R
C22 C 1.23377(13) 0.15723(14) 0.04758(12) 0.0169(3) Uani 1 1 d .
H22 H 1.1475 0.2002 0.0653 0.020 Uiso 1 1 calc R
C23 C 1.26313(16) 0.22272(16) -0.07467(14) 0.0250(3) Uani 1 1 d .
H23A H 1.3489 0.1881 -0.0921 0.037 Uiso 1 1 calc R
H23B H 1.2370 0.3099 -0.0913 0.037 Uiso 1 1 calc R
H23C H 1.2224 0.2122 -0.1190 0.037 Uiso 1 1 calc R
C24 C 1.30434(15) 0.16775(15) 0.11588(14) 0.0220(3) Uani 1 1 d .
H24A H 1.2811 0.1321 0.1944 0.033 Uiso 1 1 calc R
H24B H 1.2877 0.2539 0.0951 0.033 Uiso 1 1 calc R
H24C H 1.3892 0.1239 0.1016 0.033 Uiso 1 1 calc R
C25 C 0.79497(15) -0.06631(15) 0.33731(15) 0.0236(3) Uani 1 1 d .
H25 H 0.8783 -0.0714 0.3218 0.028 Uiso 1 1 calc R
C26 C 0.76415(19) -0.10070(18) 0.46166(17) 0.0365(4) Uani 1 1 d .
H26A H 0.7674 -0.0413 0.4834 0.055 Uiso 1 1 calc R
H26B H 0.8212 -0.1822 0.5011 0.055 Uiso 1 1 calc R
H26C H 0.6841 -0.1006 0.4801 0.055 Uiso 1 1 calc R
C27 C 0.7907(2) -0.15621(19) 0.2995(2) 0.0402(5) Uani 1 1 d .
H27A H 0.7120 -0.1595 0.3202 0.060 Uiso 1 1 calc R
H27B H 0.8507 -0.2375 0.3347 0.060 Uiso 1 1 calc R
H27C H 0.8066 -0.1294 0.2192 0.060 Uiso 1 1 calc R
C28 C 0.71398(15) 0.38945(14) 0.15314(14) 0.0220(3) Uani 1 1 d .
H28 H 0.8025 0.3550 0.1499 0.026 Uiso 1 1 calc R
C29 C 0.66618(18) 0.45077(17) 0.23688(17) 0.0320(4) Uani 1 1 d .
H29A H 0.5794 0.4879 0.2399 0.048 Uiso 1 1 calc R
H29B H 0.6969 0.5141 0.2145 0.048 Uiso 1 1 calc R
H29C H 0.6916 0.3896 0.3098 0.048 Uiso 1 1 calc R
C30 C 0.67652(18) 0.48432(17) 0.03841(16) 0.0326(4) Uani 1 1 d .
H30A H 0.7021 0.4434 -0.0134 0.049 Uiso 1 1 calc R
H30B H 0.7133 0.5433 0.0137 0.049 Uiso 1 1 calc R
H30C H 0.5901 0.5271 0.0414 0.049 Uiso 1 1 calc R
C31 C 0.95376(14) 0.25307(15) -0.05724(13) 0.0203(3) Uani 1 1 d .
C32 C 0.95627(14) 0.35259(15) -0.11864(13) 0.0210(3) Uani 1 1 d .
C33 C 0.80242(17) 0.60145(16) -0.26564(16) 0.0314(4) Uani 1 1 d .
H33A H 0.7913 0.5751 -0.3175 0.047 Uiso 1 1 calc R
H33B H 0.7931 0.6871 -0.3027 0.047 Uiso 1 1 calc R
H33C H 0.7432 0.5929 -0.2027 0.047 Uiso 1 1 calc R
C34 C 0.98954(18) 0.57713(17) -0.14642(17) 0.0322(4) Uani 1 1 d .
H34A H 0.9322 0.5840 -0.0830 0.048 Uiso 1 1 calc R
H34B H 0.9857 0.6586 -0.1983 0.048 Uiso 1 1 calc R
H34C H 1.0695 0.5267 -0.1212 0.048 Uiso 1 1 calc R
C35 C 1.0646(2) 0.49151(18) -0.33578(17) 0.0372(5) Uani 1 1 d .
H35A H 1.1430 0.4345 -0.3091 0.056 Uiso 1 1 calc R
H35B H 1.0667 0.5718 -0.3838 0.056 Uiso 1 1 calc R
H35C H 1.0421 0.4611 -0.3773 0.056 Uiso 1 1 calc R
C41 C 0.45414(18) 0.28764(18) 0.66448(17) 0.0335(4) Uani 1 1 d .
H41 H 0.4309 0.3183 0.7213 0.040 Uiso 1 1 calc R
C42 C 0.4186(2) 0.3655(2) 0.5590(2) 0.0460(6) Uani 1 1 d .
H42 H 0.3707 0.4495 0.5436 0.055 Uiso 1 1 calc R
C43 C 0.4532(2) 0.3207(2) 0.47610(18) 0.0485(6) Uani 1 1 d .
H43 H 0.4288 0.3740 0.4039 0.058 Uiso 1 1 calc R
C44 C 0.52297(18) 0.1988(2) 0.49842(17) 0.0369(4) Uani 1 1 d .
H44 H 0.5474 0.1683 0.4415 0.044 Uiso 1 1 calc R
C45 C 0.55721(15) 0.12136(17) 0.60377(16) 0.0270(4) Uani 1 1 d .
H45 H 0.6044 0.0372 0.6193 0.032 Uiso 1 1 calc R
C46 C 0.52330(15) 0.16546(17) 0.68675(15) 0.0258(3) Uani 1 1 d .
H46 H 0.5475 0.1118 0.7589 0.031 Uiso 1 1 calc R

loop_
_atom_site_aniso_label
_atom_site_aniso_U_11
_atom_site_aniso_U_22
_atom_site_aniso_U_33
_atom_site_aniso_U_23
_atom_site_aniso_U_13
_atom_site_aniso_U_12
Sn1 0.01756(6) 0.01606(6) 0.01278(6) -0.00646(4) -0.00063(4) -0.00756(4)
Si1 0.0262(2) 0.0154(2) 0.0213(2) -0.00356(17) 0.00053(17) -0.00845(17)
C1 0.0166(7) 0.0134(6) 0.0120(6) -0.0037(5) -0.0012(5) -0.0073(5)
C2 0.0160(6) 0.0135(6) 0.0115(6) -0.0028(5) 0.0006(5) -0.0077(5)
C3 0.0161(7) 0.0180(7) 0.0149(7) -0.0040(5) -0.0031(5) -0.0079(6)
C4 0.0213(7) 0.0198(7) 0.0131(6) -0.0064(5) -0.0023(5) -0.0095(6)
C5 0.0174(7) 0.0174(7) 0.0134(6) -0.0067(5) 0.0008(5) -0.0075(6)
C6 0.0151(6) 0.0124(6) 0.0123(6) -0.0030(5) -0.0014(5) -0.0068(5)
C7 0.0149(6) 0.0176(7) 0.0141(6) -0.0065(5) -0.0006(5) -0.0069(5)
C8 0.0159(6) 0.0175(7) 0.0146(7) -0.0063(5) -0.0001(5) -0.0067(6)
C9 0.0234(8) 0.0238(8) 0.0183(7) -0.0088(6) 0.0048(6) -0.0090(6)
C10 0.0292(9) 0.0246(8) 0.0272(9) -0.0161(7) 0.0042(7) -0.0047(7)
C11 0.0307(9) 0.0163(7) 0.0289(9) -0.0093(7) -0.0015(7) -0.0066(7)
C12 0.0218(7) 0.0180(7) 0.0197(7) -0.0057(6) -0.0020(6) -0.0085(6)
C13 0.0148(6) 0.0198(7) 0.0132(6) -0.0083(5) 0.0006(5) -0.0075(6)
C14 0.0179(7) 0.0198(7) 0.0163(7) -0.0068(6) -0.0020(5) -0.0070(6)
C15 0.0179(7) 0.0266(8) 0.0238(8) -0.0098(7) -0.0056(6) -0.0043(6)
C16 0.0173(7) 0.0395(10) 0.0317(9) -0.0185(8) -0.0034(6) -0.0111(7)
C17 0.0224(8) 0.0326(9) 0.0304(9) -0.0173(7) 0.0022(6) -0.0162(7)
C18 0.0186(7) 0.0216(7) 0.0197(7) -0.0113(6) 0.0018(6) -0.0098(6)
C19 0.0255(8) 0.0199(7) 0.0230(8) -0.0036(6) -0.0014(6) -0.0121(6)
C20 0.094(2) 0.0540(14) 0.0275(10) -0.0036(9) -0.0107(11) -0.0576(15)
C21 0.0392(10) 0.0408(10) 0.0203(8) -0.0080(7) -0.0002(7) -0.0258(9)
C22 0.0162(7) 0.0169(7) 0.0156(7) -0.0046(5) 0.0008(5) -0.0074(5)
C23 0.0288(8) 0.0238(8) 0.0181(7) -0.0030(6) 0.0013(6) -0.0134(7)
C24 0.0228(8) 0.0203(7) 0.0246(8) -0.0073(6) -0.0030(6) -0.0103(6)
C25 0.0213(7) 0.0188(7) 0.0319(9) -0.0098(7) 0.0018(6) -0.0108(6)
C26 0.0398(11) 0.0280(9) 0.0300(10) -0.0035(8) -0.0047(8) -0.0101(8)
C27 0.0470(12) 0.0266(9) 0.0539(13) -0.0214(9) 0.0016(10) -0.0170(9)
C28 0.0212(7) 0.0161(7) 0.0240(8) -0.0039(6) -0.0032(6) -0.0064(6)
C29 0.0390(10) 0.0237(8) 0.0366(10) -0.0132(8) -0.0016(8) -0.0140(8)
C30 0.0337(10) 0.0221(8) 0.0273(9) -0.0004(7) -0.0039(7) -0.0072(7)
C31 0.0243(8) 0.0204(7) 0.0168(7) -0.0072(6) -0.0033(6) -0.0082(6)
C32 0.0225(7) 0.0191(7) 0.0192(7) -0.0062(6) -0.0023(6) -0.0072(6)
C33 0.0344(10) 0.0207(8) 0.0275(9) -0.0024(7) -0.0065(7) -0.0059(7)
C34 0.0380(10) 0.0223(8) 0.0373(10) -0.0104(7) -0.0024(8) -0.0140(8)
C35 0.0435(11) 0.0261(9) 0.0319(10) -0.0094(8) 0.0128(8) -0.0156(8)
C41 0.0336(10) 0.0311(9) 0.0346(10) -0.0160(8) 0.0112(8) -0.0156(8)
C42 0.0377(11) 0.0260(10) 0.0450(12) -0.0038(9) 0.0091(9) -0.0051(8)
C43 0.0374(11) 0.0507(13) 0.0265(10) 0.0008(9) -0.0014(8) -0.0081(10)
C44 0.0286(9) 0.0541(13) 0.0287(10) -0.0208(9) 0.0027(7) -0.0143(9)
C45 0.0187(7) 0.0296(9) 0.0338(9) -0.0139(7) 0.0014(7) -0.0103(7)
C46 0.0231(8) 0.0296(9) 0.0240(8) -0.0074(7) 0.0004(6) -0.0135(7)

loop_
_atom_type_symbol
_atom_type_description
_atom_type_scat_dispersion_real
_atom_type_scat_dispersion_imag
_atom_type_scat_source
C C 0.0033 0.0016 'International Tables Vol C Tables 4.2.6.8 and 6.1.1.4'
H H 0.0000 0.0000 'International Tables Vol C Tables 4.2.6.8 and 6.1.1.4'
Si Si 0.0817 0.0704 'International Tables Vol C Tables 4.2.6.8 and 6.1.1.4'
Sn Sn -0.6537 1.4246 'International Tables Vol C Tables 4.2.6.8 and 6.1.1.4'

loop_
_geom_angle_atom_site_label_1
_geom_angle_atom_site_label_2
_geom_angle_atom_site_label_3
_geom_angle
_geom_angle_site_symmetry_3
C31 Sn1 C1 94.75(5) .
C31 Sn1 Sn1 106.73(4) 2_755
C1 Sn1 Sn1 123.95(4) 2_755
C32 Si1 C34 110.37(8) .
C32 Si1 C33 108.10(8) .
C34 Si1 C33 109.64(9) .
C32 Si1 C35 110.29(8) .
C34 Si1 C35 108.85(10) .
C33 Si1 C35 109.57(10) .
C2 C1 C6 119.51(13) .
C2 C1 Sn1 126.58(10) .
C6 C1 Sn1 113.83(10) .
C3 C2 C1 119.33(13) .
C3 C2 C7 120.71(13) .
C1 C2 C7 119.76(13) .
C4 C3 C2 120.79(13) .
C4 C3 H3 119.6 .
C2 C3 H3 119.6 .
C5 C4 C3 119.78(14) .
C5 C4 H4 120.1 .
C3 C4 H4 120.1 .
C4 C5 C6 120.36(14) .
C4 C5 H5 119.8 .
C6 C5 H5 119.8 .
C5 C6 C1 120.03(13) .
C5 C6 C13 119.36(13) .
C1 C6 C13 120.46(12) .
C12 C7 C8 120.76(14) .
C12 C7 C2 118.35(13) .
C8 C7 C2 120.89(13) .
C9 C8 C7 118.61(14) .
C9 C8 C22 121.08(14) .
C7 C8 C22 120.17(13) .
C10 C9 C8 120.87(15) .
C10 C9 H9 119.6 .
C8 C9 H9 119.6 .
C9 C10 C11 120.09(15) .
C9 C10 H10 120.0 .
C11 C10 H10 120.0 .
C10 C11 C12 120.99(15) .
C10 C11 H11 119.5 .
C12 C11 H11 119.5 .
C11 C12 C7 118.52(15) .
C11 C12 C19 120.61(15) .
C7 C12 C19 120.75(14) .
C14 C13 C18 120.66(14) .
C14 C13 C6 120.91(13) .
C18 C13 C6 118.39(13) .
C15 C14 C13 118.64(14) .
C15 C14 C28 120.02(14) .
C13 C14 C28 121.33(14) .
C16 C15 C14 120.85(16) .
C16 C15 H15 119.6 .
C14 C15 H15 119.6 .
C17 C16 C15 120.27(15) .
C17 C16 H16 119.9 .
C15 C16 H16 119.9 .
C16 C17 C18 121.04(16) .
C16 C17 H17 119.5 .
C18 C17 H17 119.5 .
C17 C18 C13 118.51(15) .
C17 C18 C25 119.84(14) .
C13 C18 C25 121.57(14) .
C20 C19 C21 108.62(15) .
C20 C19 C12 113.45(16) .
C21 C19 C12 110.90(14) .
C20 C19 H19 107.9 .
C21 C19 H19 107.9 .
C12 C19 H19 107.9 .
C19 C20 H20A 109.5 .
C19 C20 H20B 109.5 .
H20A C20 H20B 109.5 .
C19 C20 H20C 109.5 .
H20A C20 H20C 109.5 .
H20B C20 H20C 109.5 .
C19 C21 H21A 109.5 .
C19 C21 H21B 109.5 .
H21A C21 H21B 109.5 .
C19 C21 H21C 109.5 .
H21A C21 H21C 109.5 .
H21B C21 H21C 109.5 .
C8 C22 C23 114.18(13) .
C8 C22 C24 109.57(12) .
C23 C22 C24 108.83(13) .
C8 C22 H22 108.0 .
C23 C22 H22 108.0 .
C24 C22 H22 108.0 .
C22 C23 H23A 109.5 .
C22 C23 H23B 109.5 .
H23A C23 H23B 109.5 .
C22 C23 H23C 109.5 .
H23A C23 H23C 109.5 .
H23B C23 H23C 109.5 .
C22 C24 H24A 109.5 .
C22 C24 H24B 109.5 .
H24A C24 H24B 109.5 .
C22 C24 H24C 109.5 .
H24A C24 H24C 109.5 .
H24B C24 H24C 109.5 .
C18 C25 C27 112.96(16) .
C18 C25 C26 109.99(14) .
C27 C25 C26 111.39(16) .
C18 C25 H25 107.4 .
C27 C25 H25 107.4 .
C26 C25 H25 107.4 .
C25 C26 H26A 109.5 .
C25 C26 H26B 109.5 .
H26A C26 H26B 109.5 .
C25 C26 H26C 109.5 .
H26A C26 H26C 109.5 .
H26B C26 H26C 109.5 .
C25 C27 H27A 109.5 .
C25 C27 H27B 109.5 .
H27A C27 H27B 109.5 .
C25 C27 H27C 109.5 .
H27A C27 H27C 109.5 .
H27B C27 H27C 109.5 .
C14 C28 C30 112.53(15) .
C14 C28 C29 110.89(14) .
C30 C28 C29 110.07(15) .
C14 C28 H28 107.7 .
C30 C28 H28 107.7 .
C29 C28 H28 107.7 .
C28 C29 H29A 109.5 .
C28 C29 H29B 109.5 .
H29A C29 H29B 109.5 .
C28 C29 H29C 109.5 .
H29A C29 H29C 109.5 .
H29B C29 H29C 109.5 .
C28 C30 H30A 109.5 .
C28 C30 H30B 109.5 .
H30A C30 H30B 109.5 .
C28 C30 H30C 109.5 .
H30A C30 H30C 109.5 .
H30B C30 H30C 109.5 .
C32 C31 Sn1 174.14(14) .
C31 C32 Si1 176.87(15) .
Si1 C33 H33A 109.5 .
Si1 C33 H33B 109.5 .
H33A C33 H33B 109.5 .
Si1 C33 H33C 109.5 .
H33A C33 H33C 109.5 .
H33B C33 H33C 109.5 .
Si1 C34 H34A 109.5 .
Si1 C34 H34B 109.5 .
H34A C34 H34B 109.5 .
Si1 C34 H34C 109.5 .
H34A C34 H34C 109.5 .
H34B C34 H34C 109.5 .
Si1 C35 H35A 109.5 .
Si1 C35 H35B 109.5 .
H35A C35 H35B 109.5 .
Si1 C35 H35C 109.5 .
H35A C35 H35C 109.5 .
H35B C35 H35C 109.5 .
C46 C41 C42 119.87(19) .
C46 C41 H41 120.1 .
C42 C41 H41 120.1 .
C43 C42 C41 120.0(2) .
C43 C42 H42 120.0 .
C41 C42 H42 120.0 .
C44 C43 C42 120.0(2) .
C44 C43 H43 120.0 .
C42 C43 H43 120.0 .
C43 C44 C45 119.8(2) .
C43 C44 H44 120.1 .
C45 C44 H44 120.1 .
C44 C45 C46 120.44(18) .
C44 C45 H45 119.8 .
C46 C45 H45 119.8 .
C41 C46 C45 119.87(18) .
C41 C46 H46 120.1 .
C45 C46 H46 120.1 .

loop_
_geom_bond_atom_site_label_1
_geom_bond_atom_site_label_2
_geom_bond_distance
_geom_bond_site_symmetry_2
Sn1 C31 2.1426(16) .
Sn1 C1 2.2031(14) .
Sn1 Sn1 2.85126(19) 2_755
Si1 C32 1.8514(17) .
Si1 C34 1.862(2) .
Si1 C33 1.864(2) .
Si1 C35 1.865(2) .
C1 C2 1.406(2) .
C1 C6 1.406(2) .
C2 C3 1.402(2) .
C2 C7 1.498(2) .
C3 C4 1.391(2) .
C3 H3 0.9500 .
C4 C5 1.390(2) .
C4 H4 0.9500 .
C5 C6 1.397(2) .
C5 H5 0.9500 .
C6 C13 1.5008(19) .
C7 C12 1.412(2) .
C7 C8 1.413(2) .
C8 C9 1.395(2) .
C8 C22 1.523(2) .
C9 C10 1.388(2) .
C9 H9 0.9500 .
C10 C11 1.391(3) .
C10 H10 0.9500 .
C11 C12 1.393(2) .
C11 H11 0.9500 .
C12 C19 1.534(2) .
C13 C14 1.409(2) .
C13 C18 1.416(2) .
C14 C15 1.400(2) .
C14 C28 1.521(2) .
C15 C16 1.386(3) .
C15 H15 0.9500 .
C16 C17 1.384(3) .
C16 H16 0.9500 .
C17 C18 1.396(2) .
C17 H17 0.9500 .
C18 C25 1.521(2) .
C19 C20 1.525(3) .
C19 C21 1.530(2) .
C19 H19 1.0000 .
C20 H20A 0.9800 .
C20 H20B 0.9800 .
C20 H20C 0.9800 .
C21 H21A 0.9800 .
C21 H21B 0.9800 .
C21 H21C 0.9800 .
C22 C23 1.528(2) .
C22 C24 1.537(2) .
C22 H22 1.0000 .
C23 H23A 0.9800 .
C23 H23B 0.9800 .
C23 H23C 0.9800 .
C24 H24A 0.9800 .
C24 H24B 0.9800 .
C24 H24C 0.9800 .
C25 C27 1.525(2) .
C25 C26 1.531(3) .
C25 H25 1.0000 .
C26 H26A 0.9800 .
C26 H26B 0.9800 .
C26 H26C 0.9800 .
C27 H27A 0.9800 .
C27 H27B 0.9800 .
C27 H27C 0.9800 .
C28 C30 1.530(2) .
C28 C29 1.533(2) .
C28 H28 1.0000 .
C29 H29A 0.9800 .
C29 H29B 0.9800 .
C29 H29C 0.9800 .
C30 H30A 0.9800 .
C30 H30B 0.9800 .
C30 H30C 0.9800 .
C31 C32 1.219(2) .
C33 H33A 0.9800 .
C33 H33B 0.9800 .
C33 H33C 0.9800 .
C34 H34A 0.9800 .
C34 H34B 0.9800 .
C34 H34C 0.9800 .
C35 H35A 0.9800 .
C35 H35B 0.9800 .
C35 H35C 0.9800 .
C41 C46 1.381(3) .
C41 C42 1.387(3) .
C41 H41 0.9500 .
C42 C43 1.387(4) .
C42 H42 0.9500 .
C43 C44 1.380(3) .
C43 H43 0.9500 .
C44 C45 1.381(3) .
C44 H44 0.9500 .
C45 C46 1.382(3) .
C45 H45 0.9500 .
C46 H46 0.9500 .

loop_
_geom_torsion_atom_site_label_1
_geom_torsion_atom_site_label_2
_geom_torsion_atom_site_label_3
_geom_torsion_atom_site_label_4
_geom_torsion
_geom_torsion_site_symmetry_1
C31 Sn1 C1 C2 -81.67(13) .
Sn1 Sn1 C1 C2 32.17(14) 2_755
C31 Sn1 C1 C6 94.96(11) .
Sn1 Sn1 C1 C6 -151.21(8) 2_755
C6 C1 C2 C3 -4.6(2) .
Sn1 C1 C2 C3 171.86(10) .
C6 C1 C2 C7 170.29(13) .
Sn1 C1 C2 C7 -13.25(19) .
C1 C2 C3 C4 1.2(2) .
C7 C2 C3 C4 -173.59(14) .
C2 C3 C4 C5 2.5(2) .
C3 C4 C5 C6 -2.9(2) .
C4 C5 C6 C1 -0.5(2) .
C4 C5 C6 C13 175.03(13) .
C2 C1 C6 C5 4.2(2) .
Sn1 C1 C6 C5 -172.66(11) .
C2 C1 C6 C13 -171.22(13) .
Sn1 C1 C6 C13 11.90(17) .
C3 C2 C7 C12 88.67(18) .
C1 C2 C7 C12 -86.15(17) .
C3 C2 C7 C8 -92.24(18) .
C1 C2 C7 C8 92.94(17) .
C12 C7 C8 C9 4.1(2) .
C2 C7 C8 C9 -174.99(14) .
C12 C7 C8 C22 -171.65(14) .
C2 C7 C8 C22 9.3(2) .
C7 C8 C9 C10 -0.9(2) .
C22 C8 C9 C10 174.78(16) .
C8 C9 C10 C11 -2.1(3) .
C9 C10 C11 C12 2.0(3) .
C10 C11 C12 C7 1.2(3) .
C10 C11 C12 C19 -174.88(17) .
C8 C7 C12 C11 -4.2(2) .
C2 C7 C12 C11 174.88(15) .
C8 C7 C12 C19 171.83(14) .
C2 C7 C12 C19 -9.1(2) .
C5 C6 C13 C14 77.73(18) .
C1 C6 C13 C14 -106.80(16) .
C5 C6 C13 C18 -100.00(17) .
C1 C6 C13 C18 75.47(18) .
C18 C13 C14 C15 0.6(2) .
C6 C13 C14 C15 -177.05(14) .
C18 C13 C14 C28 179.15(14) .
C6 C13 C14 C28 1.5(2) .
C13 C14 C15 C16 -1.2(2) .
C28 C14 C15 C16 -179.71(16) .
C14 C15 C16 C17 0.3(3) .
C15 C16 C17 C18 1.1(3) .
C16 C17 C18 C13 -1.6(2) .
C16 C17 C18 C25 174.98(16) .
C14 C13 C18 C17 0.7(2) .
C6 C13 C18 C17 178.48(14) .
C14 C13 C18 C25 -175.80(14) .
C6 C13 C18 C25 1.9(2) .
C11 C12 C19 C20 -36.9(2) .
C7 C12 C19 C20 147.11(18) .
C11 C12 C19 C21 85.6(2) .
C7 C12 C19 C21 -90.32(19) .
C9 C8 C22 C23 30.7(2) .
C7 C8 C22 C23 -153.72(14) .
C9 C8 C22 C24 -91.68(17) .
C7 C8 C22 C24 83.93(17) .
C17 C18 C25 C27 44.8(2) .
C13 C18 C25 C27 -138.71(16) .
C17 C18 C25 C26 -80.35(19) .
C13 C18 C25 C26 96.15(18) .
C15 C14 C28 C30 -45.7(2) .
C13 C14 C28 C30 135.76(16) .
C15 C14 C28 C29 78.03(19) .
C13 C14 C28 C29 -100.47(17) .
C46 C41 C42 C43 -0.4(3) .
C41 C42 C43 C44 -0.1(4) .
C42 C43 C44 C45 0.7(4) .
C43 C44 C45 C46 -0.9(3) .
C42 C41 C46 C45 0.2(3) .
C44 C45 C46 C41 0.4(3) .
